data_4116617
loop_
_publ_author_name
'Akikazu Matsumoto'
'Toru Odani'
'Masaaki Chikada'
'Kazuki Sada'
'Mikiji Miyata'

_publ_section_title
;
 Crystal-Lattice Controlled Photopolymerization of Di(benzylammonium)
 (Z,Z)-Muconates
;
_journal_name_full 'Journal of the American Chemical Society'
_journal_page_first 11122
_journal_page_last 11129
_journal_paper_doi 10.1021/ja992558g
_journal_volume 121
_journal_year 1999
_chemical_formula_sum 'C10 H12 N O2'
_chemical_formula_weight 178.21
_space_group_IT_number 14
_symmetry_cell_setting monoclinic
_symmetry_Int_Tables_number 14
_symmetry_space_group_name_Hall '-P 2yab'
_symmetry_space_group_name_H-M 'P 1 21/a 1'
_audit_creation_date 'Fri Jul  2 15:06:20 1999'
_audit_creation_method 'from TEXRAY.INF file'
_cell_angle_alpha 90
_cell_angle_beta 97.93(9)
_cell_angle_gamma 90
_cell_formula_units_Z 4
_cell_length_a 10.98(1)
_cell_length_b 4.862(2)
_cell_length_c 17.72(1)
_cell_measurement_reflns_used 0
_cell_measurement_temperature 210.2
_cell_measurement_theta_max 0.0
_cell_measurement_theta_min 0.0
_cell_volume 936.9(11)
_computing_cell_refinement 'MSC/AFC Diffractometer Control'
_computing_data_collection 'MSC/AFC Diffractometer Control'
_computing_data_reduction teXsan
_computing_publication_material teXsan
_computing_structure_refinement teXsan
_computing_structure_solution SIR92
_diffrn_ambient_temperature 210.2
_diffrn_detector_area_resol_mean 0.010000
_diffrn_measurement_device_type 'Rigaku RAXIS-IV'
_diffrn_radiation_detector 'Imaging Plate'
_diffrn_radiation_monochromator graphite
_diffrn_radiation_source 'Rigaku rotating anode'
_diffrn_radiation_type 'Mo K\a'
_diffrn_radiation_wavelength 0.7107
_diffrn_reflns_av_R_equivalents 0.000
_diffrn_reflns_av_sigmaI/netI 0.142
_diffrn_reflns_limit_h_max 0
_diffrn_reflns_limit_h_min -13
_diffrn_reflns_limit_k_max 5
_diffrn_reflns_limit_k_min 0
_diffrn_reflns_limit_l_max 21
_diffrn_reflns_limit_l_min -21
_diffrn_reflns_number 1430
_diffrn_reflns_reduction_process 'Lp corrections applied'
_diffrn_reflns_theta_max 0.00
_diffrn_reflns_theta_min 0.00
_exptl_absorpt_coefficient_mu 0.088
_exptl_absorpt_correction_type none
_exptl_crystal_colour colorless
_exptl_crystal_density_diffrn 1.264
_exptl_crystal_description plate
_exptl_crystal_F_000 380.00
_exptl_crystal_size_max 0.500
_exptl_crystal_size_mid 0.200
_exptl_crystal_size_min 0.050
_refine_diff_density_max 0.00
_refine_diff_density_min 0.00
_refine_ls_extinction_method none
_refine_ls_goodness_of_fit_ref 1.226
_refine_ls_hydrogen_treatment noref
_refine_ls_matrix_type full
_refine_ls_number_constraints 0
_refine_ls_number_parameters 118
_refine_ls_number_reflns 1090
_refine_ls_number_restraints 0
_refine_ls_R_factor_all 0.1149
_refine_ls_R_factor_gt 0.1149
_refine_ls_shift/su_max 0.0080
_refine_ls_shift/su_mean 0.0020
_refine_ls_structure_factor_coef Fsqd
_refine_ls_weighting_details 'w = 1/[\s^2^(Fo^2^) + 0.04000(Fo^2^)^2^]'
_refine_ls_weighting_scheme calc
_refine_ls_wR_factor_gt 0.3131
_refine_ls_wR_factor_ref 0.3131
_reflns_number_gt 1090
_reflns_number_total 1430
_reflns_threshold_expression >2.0sigma(I)
_cod_data_source_file ja992558g_1.cif
_cod_data_source_block 1
_cod_original_cell_volume 936(1)
_cod_original_sg_symbol_H-M 'P 21/a '
_cod_original_formula_sum 'C10 H12 N O2 '
_cod_database_code 4116617

loop_
_symmetry_equiv_pos_as_xyz
x,y,z
1/2-x,1/2+y,-z
-x,-y,-z
1/2+x,1/2-y,z

loop_
_atom_site_label
_atom_site_type_symbol
_atom_site_fract_x
_atom_site_fract_y
_atom_site_fract_z
_atom_site_U_iso_or_equiv
_atom_site_adp_type
_atom_site_occupancy
_atom_site_calc_flag
O(1) O -0.1338(2) 0.1870(6) 0.3756(1) 0.0534(8) Uani 1.00 d
O(2) O 0.0185(3) -0.0655(6) 0.3426(2) 0.0634(8) Uani 1.00 d
N(1) N 0.2574(3) 0.8181(6) 0.3243(2) 0.0535(10) Uani 1.00 d
C(1) C 0.1910(4) 0.6205(10) 0.1937(2) 0.060(1) Uani 1.00 d
C(2) C 0.2148(6) 0.575(1) 0.1195(3) 0.086(2) Uani 1.00 d
C(3) C 0.1423(7) 0.392(1) 0.0721(3) 0.107(2) Uani 1.00 d
C(4) C 0.0480(6) 0.254(2) 0.0978(3) 0.103(2) Uani 1.00 d
C(5) C 0.0251(5) 0.298(1) 0.1700(3) 0.084(2) Uani 1.00 d
C(6) C 0.0972(5) 0.4774(9) 0.2179(2) 0.066(1) Uani 1.00 d
C(7) C 0.2702(4) 0.8265(10) 0.2423(2) 0.064(1) Uani 1.00 d
C(8) C -0.0200(4) 0.1299(10) 0.3799(2) 0.055(1) Uani 1.00 d
C(9) C 0.0725(4) 0.2930(10) 0.4295(2) 0.060(1) Uani 1.00 d
C(10) C 0.0581(4) 0.4610(9) 0.4868(2) 0.054(1) Uani 1.00 d
H(1) H 0.2818 0.6634 0.1013 0.1033 Uiso 1.00 calc
H(2) H 0.1651 0.3601 0.0226 0.1277 Uiso 1.00 calc
H(3) H -0.0009 0.1256 0.0661 0.1246 Uiso 1.00 calc
H(4) H -0.0414 0.2061 0.1881 0.1018 Uiso 1.00 calc
H(5) H 0.0618 0.5362 0.2658 0.0848 Uiso 1.00 calc
H(6) H 0.3571 0.8268 0.2460 0.0760 Uiso 1.00 calc
H(7) H 0.2475 1.0158 0.2237 0.0760 Uiso 1.00 calc
H(8) H 0.3199 1.0205 0.3513 0.0643 Uiso 1.00 calc
H(9) H 0.2732 0.6517 0.3363 0.0643 Uiso 1.00 calc
H(10) H 0.1521 0.8353 0.3343 0.0643 Uiso 1.00 calc
H(11) H 0.1721 0.2614 0.4205 0.0848 Uiso 1.00 calc
H(12) H 0.1296 0.5725 0.5110 0.0647 Uiso 1.00 calc

loop_
_atom_site_aniso_label
_atom_site_aniso_U_11
_atom_site_aniso_U_22
_atom_site_aniso_U_33
_atom_site_aniso_U_12
_atom_site_aniso_U_13
_atom_site_aniso_U_23
O(1) 0.040(2) 0.063(2) 0.056(2) 0.003(1) 0.005(1) -0.002(1)
O(2) 0.054(2) 0.080(2) 0.057(1) 0.000(2) 0.012(1) -0.017(1)
N(1) 0.055(2) 0.049(2) 0.056(2) 0.006(2) 0.009(2) 0.003(1)
C(1) 0.060(3) 0.073(3) 0.048(2) 0.018(2) 0.009(2) 0.006(2)
C(2) 0.103(4) 0.100(4) 0.057(2) 0.001(3) 0.020(3) -0.004(3)
C(3) 0.164(7) 0.107(4) 0.049(3) 0.016(4) 0.008(3) -0.026(3)
C(4) 0.099(5) 0.140(5) 0.066(3) 0.004(4) -0.004(3) -0.036(3)
C(5) 0.074(3) 0.110(4) 0.068(3) -0.005(3) 0.004(2) -0.021(3)
C(6) 0.064(3) 0.085(3) 0.050(2) -0.004(2) 0.009(2) -0.013(2)
C(7) 0.055(3) 0.080(3) 0.057(2) 0.011(2) 0.010(2) 0.016(2)
C(8) 0.048(2) 0.081(2) 0.036(2) -0.005(2) 0.010(2) 0.003(2)
C(9) 0.043(2) 0.091(3) 0.045(2) 0.002(2) 0.008(2) -0.004(2)
C(10) 0.044(2) 0.070(3) 0.048(2) -0.004(2) 0.008(2) 0.000(2)

loop_
_atom_type_symbol
_atom_type_description
_atom_type_scat_dispersion_real
_atom_type_scat_dispersion_imag
_atom_type_scat_source
C C 0.003 0.002
;International Tables for Crystallography
(1992, Vol. C, Tables 4.2.6.8 and 6.1.1.1)
;
H H 0.000 0.000
;International Tables for Crystallography
(1992, Vol. C, Table 6.1.1.2)
;
N N 0.006 0.003
;International Tables for Crystallography
(1992, Vol. C, Tables 4.2.6.8 and 6.1.1.1)
;
O O 0.011 0.006
;International Tables for Crystallography
(1992, Vol. C, Tables 4.2.6.8 and 6.1.1.1)
;

loop_
_geom_angle_atom_site_label_1
_geom_angle_atom_site_label_2
_geom_angle_atom_site_label_3
_geom_angle
_geom_angle_site_symmetry_1
_geom_angle_site_symmetry_2
_geom_angle_site_symmetry_3
_geom_angle_publ_flag
C(7) N(1) H(8) 103.4(3) 1_555 1_555 1_555 no
C(7) N(1) H(9) 103.2(3) 1_555 1_555 1_555 no
C(7) N(1) H(10) 111.6(3) 1_555 1_555 1_555 no
H(8) N(1) H(9) 124.7(3) 1_555 1_555 1_555 no
H(8) N(1) H(10) 112.1(3) 1_555 1_555 1_555 no
H(9) N(1) H(10) 101.4(3) 1_555 1_555 1_555 no
C(2) C(1) C(6) 117.7(5) 1_555 1_555 1_555 yes
C(2) C(1) C(7) 118.3(5) 1_555 1_555 1_555 yes
C(6) C(1) C(7) 124.0(4) 1_555 1_555 1_555 yes
C(1) C(2) C(3) 120.3(6) 1_555 1_555 1_555 yes
C(1) C(2) H(1) 120.4(5) 1_555 1_555 1_555 no
C(3) C(2) H(1) 119.3(5) 1_555 1_555 1_555 no
C(2) C(3) C(4) 120.6(5) 1_555 1_555 1_555 yes
C(2) C(3) H(2) 117.2(8) 1_555 1_555 1_555 no
C(4) C(3) H(2) 122.1(7) 1_555 1_555 1_555 no
C(3) C(4) C(5) 119.1(6) 1_555 1_555 1_555 yes
C(3) C(4) H(3) 121.0(6) 1_555 1_555 1_555 no
C(5) C(4) H(3) 119.8(7) 1_555 1_555 1_555 no
C(4) C(5) C(6) 120.8(6) 1_555 1_555 1_555 yes
C(4) C(5) H(4) 119.9(6) 1_555 1_555 1_555 no
C(6) C(5) H(4) 119.3(5) 1_555 1_555 1_555 no
C(1) C(6) C(5) 121.5(4) 1_555 1_555 1_555 yes
C(1) C(6) H(5) 120.6(4) 1_555 1_555 1_555 no
C(5) C(6) H(5) 115.8(5) 1_555 1_555 1_555 no
N(1) C(7) C(1) 114.6(4) 1_555 1_555 1_555 yes
N(1) C(7) H(6) 99.4(4) 1_555 1_555 1_555 no
N(1) C(7) H(7) 107.3(4) 1_555 1_555 1_555 no
C(1) C(7) H(6) 122.2(4) 1_555 1_555 1_555 no
C(1) C(7) H(7) 108.9(4) 1_555 1_555 1_555 no
H(6) C(7) H(7) 103.0(4) 1_555 1_555 1_555 no
O(1) C(8) O(2) 122.0(4) 1_555 1_555 1_555 yes
O(1) C(8) C(9) 120.5(4) 1_555 1_555 1_555 yes
O(2) C(8) C(9) 117.5(4) 1_555 1_555 1_555 yes
C(8) C(9) C(10) 129.7(4) 1_555 1_555 1_555 yes
C(8) C(9) H(11) 116.1(4) 1_555 1_555 1_555 no
C(10) C(9) H(11) 114.1(4) 1_555 1_555 1_555 no
C(9) C(10) C(10) 127.1(5) 1_555 1_555 3_566 yes
C(9) C(10) H(12) 119.4(4) 1_555 1_555 1_555 no
C(10) C(10) H(12) 112.8(5) 3_566 1_555 1_555 no

loop_
_geom_bond_atom_site_label_1
_geom_bond_atom_site_label_2
_geom_bond_distance
_geom_bond_site_symmetry_1
_geom_bond_site_symmetry_2
_geom_bond_publ_flag
O(1) C(8) 1.272(5) 1_555 1_555 yes
O(2) C(8) 1.263(5) 1_555 1_555 yes
N(1) C(7) 1.479(5) 1_555 1_555 yes
C(1) C(2) 1.393(6) 1_555 1_555 yes
C(1) C(6) 1.361(7) 1_555 1_555 yes
C(1) C(7) 1.514(7) 1_555 1_555 yes
C(2) C(3) 1.395(9) 1_555 1_555 yes
C(3) C(4) 1.365(10) 1_555 1_555 yes
C(4) C(5) 1.354(8) 1_555 1_555 yes
C(5) C(6) 1.387(7) 1_555 1_555 yes
C(8) C(9) 1.479(6) 1_555 1_555 yes
C(9) C(10) 1.329(6) 1_555 1_555 yes
C(10) C(10) 1.468(8) 1_555 3_566 yes

loop_
_geom_contact_atom_site_label_1
_geom_contact_atom_site_label_2
_geom_contact_distance
_geom_contact_site_symmetry_1
_geom_contact_site_symmetry_2
O(1) N(1) 2.782(4) 1_555 4_465
O(1) N(1) 2.825(4) 1_555 4_455
O(1) C(7) 3.405(5) 1_555 4_465
O(1) C(9) 3.487(6) 1_555 4_455
O(1) C(7) 3.497(5) 1_555 4_455
O(2) N(1) 2.746(5) 1_555 1_545
O(2) N(1) 3.093(5) 1_555 4_455
O(2) C(7) 3.295(6) 1_555 4_455
O(2) C(6) 3.330(5) 1_555 1_545
O(2) C(10) 3.422(5) 1_555 1_545
O(2) C(9) 3.493(6) 1_555 1_545
O(2) C(7) 3.524(6) 1_555 1_545
O(2) C(5) 3.541(7) 1_555 1_555
N(1) C(8) 3.319(6) 1_555 4_555

loop_
_geom_torsion_atom_site_label_1
_geom_torsion_atom_site_label_2
_geom_torsion_atom_site_label_3
_geom_torsion_atom_site_label_4
_geom_torsion
_geom_torsion_site_symmetry_1
_geom_torsion_site_symmetry_2
_geom_torsion_site_symmetry_3
_geom_torsion_site_symmetry_4
_geom_torsion_publ_flag
O(1) C(8) C(9) C(10) 17.6(7) 1_555 1_555 1_555 1_555 yes
O(2) C(8) C(9) C(10) -162.4(5) 1_555 1_555 1_555 1_555 yes
N(1) C(7) C(1) C(2) -167.3(4) 1_555 1_555 1_555 1_555 yes
N(1) C(7) C(1) C(6) 13.2(6) 1_555 1_555 1_555 1_555 yes
C(1) C(2) C(3) C(4) 0(1) 1_555 1_555 1_555 1_555 yes
C(1) C(6) C(5) C(4) 1.6(9) 1_555 1_555 1_555 1_555 yes
C(2) C(1) C(6) C(5) -1.7(8) 1_555 1_555 1_555 1_555 yes
C(2) C(3) C(4) C(5) 0(1) 1_555 1_555 1_555 1_555 yes
C(3) C(2) C(1) C(6) 1.1(9) 1_555 1_555 1_555 1_555 yes
C(3) C(2) C(1) C(7) -178.4(5) 1_555 1_555 1_555 1_555 yes
C(3) C(4) C(5) C(6) 0(1) 1_555 1_555 1_555 1_555 yes
C(5) C(6) C(1) C(7) 177.9(5) 1_555 1_555 1_555 1_555 yes
C(8) C(9) C(10) C(10) -3.4(9) 1_555 1_555 1_555 3_566 yes
C(9) C(10) C(10) C(9) 180.0 1_555 1_555 3_566 3_566 yes
